data_7123765
loop_
_publ_author_name
'Hill, Michael'
'Mahon, Mary F.'
'Pecharman, Anne-Frederique'
'McMullin, Claire'
'Rajabi, Nasir A.'

_publ_section_title
;
 Diborane Heterolysis and P(V) Reduction by Ph3P=O Coordination to
 Magnesium
;
_journal_name_full 'Chemical Communications'
_journal_paper_doi 10.1039/C9CC04294F
_journal_year 2019
_chemical_formula_moiety 'C53 H68 B Mg N2 O3 P'
_chemical_formula_sum 'C53 H68 B Mg N2 O3 P'
_chemical_formula_weight 847.18
_space_group_crystal_system monoclinic
_space_group_IT_number 14
_space_group_name_Hall '-P 2ybc'
_space_group_name_H-M_alt 'P 1 21/c 1'
_symmetry_space_group_name_Hall '-P 2ybc'
_symmetry_space_group_name_H-M 'P 1 21/c 1'
_atom_sites_solution_hydrogens geom
_atom_sites_solution_primary iterative
_audit_creation_date 2019-07-01
_audit_creation_method
;
Olex2 1.2
(compiled 2018.05.29 svn.r3508 for OlexSys, GUI svn.r5506)
;
_audit_update_record
;
2019-07-01 deposited with the CCDC.    2019-07-04 downloaded from the CCDC.
;
_cell_angle_alpha 90
_cell_angle_beta 100.785(2)
_cell_angle_gamma 90
_cell_formula_units_Z 8
_cell_length_a 35.0861(6)
_cell_length_b 13.1244(2)
_cell_length_c 22.2626(4)
_cell_measurement_reflns_used 27180
_cell_measurement_temperature 150.00(10)
_cell_measurement_theta_max 72.9600
_cell_measurement_theta_min 3.6040
_cell_volume 10070.5(3)
_computing_cell_refinement 'CrysAlisPro 1.171.39.46 (Rigaku OD, 2018)'
_computing_data_collection 'CrysAlisPro 1.171.39.46 (Rigaku OD, 2018)'
_computing_data_reduction 'CrysAlisPro 1.171.39.46 (Rigaku OD, 2018)'
_computing_molecular_graphics 'Olex2 (Dolomanov et al., 2009)'
_computing_publication_material 'Olex2 (Dolomanov et al., 2009)'
_computing_structure_refinement 'ShelXL (Sheldrick, 2015)'
_computing_structure_solution 'olex2.solve (Bourhis et al., 2015)'
_diffrn_ambient_temperature 293(2)
_diffrn_detector_area_resol_mean 8.1150
_diffrn_detector_type EosS2
_diffrn_measured_fraction_theta_full 1.000
_diffrn_measured_fraction_theta_max 0.987
_diffrn_measurement_device 'four-circle diffractometer'
_diffrn_measurement_device_type 'SuperNova, Dual, Cu at home/near, EosS2'
_diffrn_measurement_method '\w scans'
_diffrn_radiation_type CuK\a
_diffrn_radiation_wavelength 1.54184
_diffrn_reflns_av_unetI/netI 0.0353
_diffrn_reflns_Laue_measured_fraction_full 1.000
_diffrn_reflns_Laue_measured_fraction_max 0.987
_diffrn_reflns_limit_h_max 43
_diffrn_reflns_limit_h_min -42
_diffrn_reflns_limit_k_max 16
_diffrn_reflns_limit_k_min -16
_diffrn_reflns_limit_l_max 27
_diffrn_reflns_limit_l_min -27
_diffrn_reflns_number 22453
_diffrn_reflns_point_group_measured_fraction_full 1.000
_diffrn_reflns_point_group_measured_fraction_max 0.987
_diffrn_reflns_theta_full 67.684
_diffrn_reflns_theta_max 73.760
_diffrn_reflns_theta_min 3.604
_exptl_absorpt_coefficient_mu 0.921
_exptl_absorpt_correction_T_max 0.991
_exptl_absorpt_correction_T_min 0.976
_exptl_absorpt_correction_type analytical
_exptl_absorpt_process_details
;
CrysAlisPro 1.171.39.46 (Rigaku Oxford Diffraction, 2018)
Analytical numeric absorption correction using a multifaceted crystal
            model based on expressions derived by R.C. Clark & J.S. Reid.
(Clark, R. C. & Reid, J. S. (1995). Acta Cryst. A51, 887-897)
Empirical absorption correction using spherical harmonics,
 implemented in SCALE3 ABSPACK scaling algorithm.
;
_exptl_crystal_colour colourless
_exptl_crystal_colour_primary colourless
_exptl_crystal_density_diffrn 1.118
_exptl_crystal_description block
_exptl_crystal_F_000 3648
_exptl_crystal_size_max 0.296
_exptl_crystal_size_mid 0.137
_exptl_crystal_size_min 0.095
_refine_diff_density_max 0.678
_refine_diff_density_min -0.390
_refine_diff_density_rms 0.074
_refine_ls_extinction_method none
_refine_ls_goodness_of_fit_ref 1.079
_refine_ls_hydrogen_treatment constr
_refine_ls_matrix_type full
_refine_ls_number_parameters 1128
_refine_ls_number_reflns 22453
_refine_ls_number_restraints 1
_refine_ls_restrained_S_all 1.079
_refine_ls_R_factor_all 0.0951
_refine_ls_R_factor_gt 0.0856
_refine_ls_shift/su_max 0.001
_refine_ls_shift/su_mean 0.000
_refine_ls_structure_factor_coef Fsqd
_refine_ls_weighting_details 'w=1/[\s^2^(Fo^2^)+(0.0305P)^2^+31.8820P] where P=(Fo^2^+2Fc^2^)/3'
_refine_ls_weighting_scheme calc
_refine_ls_wR_factor_gt 0.1973
_refine_ls_wR_factor_ref 0.2025
_reflns_Friedel_coverage 0.000
_reflns_number_gt 19584
_reflns_number_total 22453
_reflns_threshold_expression 'I > 2\s(I)'
_cod_data_source_file c9cc04294f2.cif
_cod_data_source_block s18msh139
_cod_database_code 7123765
_shelx_shelxl_version_number 2014/7
_shelx_space_group_comment
;
The symmetry employed for this shelxl refinement is uniquely defined
by the following loop, which should always be used as a source of
symmetry information in preference to the above space-group names.
They are only intended as comments.
;
_olex2_refinement_description
;
1. Twinned data refinement
 Scales: 0.4608(11)
 0.5392(11)
2. Fixed Uiso
 At 1.2 times of:
  All C(H) groups
 At 1.5 times of:
  All C(H,H,H) groups
3. Restrained distances
 Mg1-B1 \\sim Mg2-B2
 with sigma of 0.005
4.a Ternary CH refined with riding coordinates:
 C12(H12), C15(H15), C24(H24), C27(H27), C65(H65), C68(H68), C77(H77), C80(H80)
4.b Aromatic/amide H refined with riding coordinates:
 C3(H3), C8(H8), C9(H9), C10(H10), C20(H20), C21(H21), C22(H22), C37(H37),
 C38(H38), C39(H39), C40(H40), C41(H41), C43(H43), C44(H44), C45(H45), C46(H46),
  C47(H47), C49(H49), C50(H50), C51(H51), C52(H52), C53(H53), C56(H56),
 C61(H61), C62(H62), C63(H63), C73(H73), C74(H74), C75(H75), C90(H90), C91(H91),
  C92(H92), C93(H93), C94(H94), C96(H96), C97(H97), C98(H98), C99(H99),
 C100(H100), C102(H102), C103(H103), C104(H104), C105(H105), C106(H106)
4.c Idealised Me refined as rotating group:
 C1(H1A,H1B,H1C), C5(H5A,H5B,H5C), C13(H13A,H13B,H13C), C14(H14A,H14B,H14C),
 C16(H16A,H16B,H16C), C17(H17A,H17B,H17C), C25(H25A,H25B,H25C), C26(H26A,H26B,
 H26C), C28(H28A,H28B,H28C), C29(H29A,H29B,H29C), C32(H32A,H32B,H32C), C33(H33A,
 H33B,H33C), C34(H34A,H34B,H34C), C35(H35A,H35B,H35C), C54(H54A,H54B,H54C),
 C58(H58A,H58B,H58C), C66(H66A,H66B,H66C), C67(H67A,H67B,H67C), C69(H69A,H69B,
 H69C), C70(H70A,H70B,H70C), C78(H78A,H78B,H78C), C79(H79A,H79B,H79C), C81(H81A,
 H81B,H81C), C82(H82A,H82B,H82C), C85(H85A,H85B,H85C), C86(H86A,H86B,H86C),
 C87(H87A,H87B,H87C), C88(H88A,H88B,H88C)
;
_olex2_submission_special_instructions 'No special instructions were received'
_twin_special_details
;
Component 2 rotated by 179.9861\% 
 around [1.00 0.00 0.00] (reciprocal) or [0.96 -0.00 0.29] (direct)
;

loop_
_space_group_symop_operation_xyz
'x, y, z'
'-x, y+1/2, -z+1/2'
'-x, -y, -z'
'x, -y-1/2, z-1/2'

loop_
_atom_site_label
_atom_site_type_symbol
_atom_site_fract_x
_atom_site_fract_y
_atom_site_fract_z
_atom_site_U_iso_or_equiv
_atom_site_adp_type
_atom_site_occupancy
_atom_site_site_symmetry_order
_atom_site_calc_flag
_atom_site_refinement_flags_posn
_atom_site_disorder_assembly
_atom_site_disorder_group
P1 P 0.64894(4) 0.12208(10) 0.06301(6) 0.0312(3) Uani 1 1 d . . .
Mg1 Mg 0.62294(5) 0.16794(12) 0.20114(7) 0.0285(3) Uani 1 1 d D . .
O1 O 0.64083(11) 0.1545(3) 0.12353(16) 0.0374(8) Uani 1 1 d . . .
O2 O 0.61565(13) -0.0834(3) 0.23696(19) 0.0486(10) Uani 1 1 d . . .
O3 O 0.63596(12) 0.0048(3) 0.32372(19) 0.0453(10) Uani 1 1 d . . .
N1 N 0.57062(11) 0.2464(3) 0.18425(19) 0.0304(9) Uani 1 1 d . . .
N2 N 0.65128(12) 0.2921(3) 0.24709(17) 0.0270(8) Uani 1 1 d . . .
C1 C 0.52159(17) 0.3121(5) 0.2406(3) 0.0500(15) Uani 1 1 d . . .
H1A H 0.5045 0.2707 0.2118 0.075 Uiso 1 1 calc GR . .
H1B H 0.5155 0.3827 0.2326 0.075 Uiso 1 1 calc GR . .
H1C H 0.5184 0.2954 0.2814 0.075 Uiso 1 1 calc GR . .
C2 C 0.56338(15) 0.2921(4) 0.2342(2) 0.0340(11) Uani 1 1 d . . .
C3 C 0.59153(16) 0.3271(4) 0.2823(2) 0.0367(12) Uani 1 1 d . . .
H3 H 0.5827 0.3460 0.3176 0.044 Uiso 1 1 calc R . .
C4 C 0.63246(17) 0.3377(4) 0.2844(2) 0.0370(12) Uani 1 1 d . . .
C5 C 0.65288(19) 0.4060(5) 0.3356(3) 0.0475(14) Uani 1 1 d . . .
H5A H 0.6801 0.3900 0.3443 0.071 Uiso 1 1 calc GR . .
H5B H 0.6420 0.3951 0.3716 0.071 Uiso 1 1 calc GR . .
H5C H 0.6495 0.4760 0.3233 0.071 Uiso 1 1 calc GR . .
C6 C 0.54012(15) 0.2406(4) 0.1318(2) 0.0360(12) Uani 1 1 d . . .
C7 C 0.52851(17) 0.3293(5) 0.0984(3) 0.0490(15) Uani 1 1 d . . .
C8 C 0.49917(19) 0.3215(6) 0.0463(3) 0.0599(18) Uani 1 1 d . . .
H8 H 0.4908 0.3800 0.0241 0.072 Uiso 1 1 calc R . .
C9 C 0.48242(18) 0.2292(7) 0.0274(3) 0.064(2) Uani 1 1 d . . .
H9 H 0.4629 0.2254 -0.0070 0.077 Uiso 1 1 calc R . .
C10 C 0.49498(19) 0.1426(6) 0.0602(3) 0.0605(18) Uani 1 1 d . . .
H10 H 0.4839 0.0801 0.0471 0.073 Uiso 1 1 calc R . .
C11 C 0.52378(17) 0.1460(5) 0.1127(3) 0.0496(15) Uani 1 1 d . . .
C12 C 0.5375(2) 0.0476(6) 0.1472(3) 0.0603(18) Uani 1 1 d . . .
H12 H 0.5656 0.0546 0.1607 0.072 Uiso 1 1 calc R . .
C13 C 0.5209(3) 0.0375(7) 0.2042(4) 0.088(3) Uani 1 1 d . . .
H13A H 0.5292 0.0940 0.2308 0.132 Uiso 1 1 calc GR . .
H13B H 0.5298 -0.0249 0.2246 0.132 Uiso 1 1 calc GR . .
H13C H 0.4931 0.0369 0.1937 0.132 Uiso 1 1 calc GR . .
C14 C 0.5315(2) -0.0494(6) 0.1110(4) 0.079(2) Uani 1 1 d . . .
H14A H 0.5043 -0.0647 0.1012 0.118 Uiso 1 1 calc GR . .
H14B H 0.5449 -0.1041 0.1348 0.118 Uiso 1 1 calc GR . .
H14C H 0.5415 -0.0416 0.0740 0.118 Uiso 1 1 calc GR . .
C15 C 0.5480(2) 0.4318(5) 0.1132(3) 0.0543(16) Uani 1 1 d . . .
H15 H 0.5666 0.4252 0.1517 0.065 Uiso 1 1 calc R . .
C16 C 0.5708(2) 0.4610(6) 0.0623(3) 0.0635(19) Uani 1 1 d . . .
H16A H 0.5884 0.4071 0.0574 0.095 Uiso 1 1 calc GR . .
H16B H 0.5851 0.5226 0.0736 0.095 Uiso 1 1 calc GR . .
H16C H 0.5529 0.4714 0.0246 0.095 Uiso 1 1 calc GR . .
C17 C 0.5195(3) 0.5177(6) 0.1206(4) 0.072(2) Uani 1 1 d . . .
H17A H 0.5018 0.5278 0.0826 0.108 Uiso 1 1 calc GR . .
H17B H 0.5336 0.5795 0.1319 0.108 Uiso 1 1 calc GR . .
H17C H 0.5052 0.4996 0.1518 0.108 Uiso 1 1 calc GR . .
C18 C 0.69146(14) 0.3174(4) 0.2484(2) 0.0324(11) Uani 1 1 d . . .
C19 C 0.69978(16) 0.3940(4) 0.2091(2) 0.0356(12) Uani 1 1 d . . .
C20 C 0.73842(18) 0.4195(5) 0.2084(3) 0.0479(15) Uani 1 1 d . . .
H20 H 0.7441 0.4699 0.1821 0.057 Uiso 1 1 calc R . .
C21 C 0.76831(17) 0.3693(5) 0.2471(3) 0.0512(16) Uani 1 1 d . . .
H21 H 0.7940 0.3881 0.2481 0.061 Uiso 1 1 calc R . .
C22 C 0.75961(17) 0.2919(4) 0.2840(3) 0.0438(13) Uani 1 1 d . . .
H22 H 0.7797 0.2571 0.3087 0.053 Uiso 1 1 calc R . .
C23 C 0.72154(15) 0.2642(4) 0.2852(3) 0.0374(12) Uani 1 1 d . . .
C24 C 0.71385(17) 0.1758(5) 0.3258(3) 0.0413(13) Uani 1 1 d . . .
H24 H 0.6857 0.1695 0.3226 0.050 Uiso 1 1 calc R . .
C25 C 0.7317(2) 0.1927(6) 0.3928(3) 0.0591(18) Uani 1 1 d . . .
H25A H 0.7593 0.2000 0.3970 0.089 Uiso 1 1 calc GR . .
H25B H 0.7261 0.1354 0.4164 0.089 Uiso 1 1 calc GR . .
H25C H 0.7211 0.2534 0.4072 0.089 Uiso 1 1 calc GR . .
C26 C 0.7289(2) 0.0759(5) 0.3035(3) 0.0555(17) Uani 1 1 d . . .
H26A H 0.7168 0.0643 0.2617 0.083 Uiso 1 1 calc GR . .
H26B H 0.7229 0.0207 0.3284 0.083 Uiso 1 1 calc GR . .
H26C H 0.7565 0.0802 0.3064 0.083 Uiso 1 1 calc GR . .
C27 C 0.66800(19) 0.4493(4) 0.1650(3) 0.0445(14) Uani 1 1 d . . .
H27 H 0.6435 0.4139 0.1654 0.053 Uiso 1 1 calc R . .
C28 C 0.6636(3) 0.5591(5) 0.1854(4) 0.068(2) Uani 1 1 d . . .
H28A H 0.6573 0.5593 0.2255 0.102 Uiso 1 1 calc GR . .
H28B H 0.6432 0.5919 0.1572 0.102 Uiso 1 1 calc GR . .
H28C H 0.6875 0.5951 0.1863 0.102 Uiso 1 1 calc GR . .
C29 C 0.6753(2) 0.4477(5) 0.0993(3) 0.0566(17) Uani 1 1 d . . .
H29A H 0.7000 0.4780 0.0981 0.085 Uiso 1 1 calc GR . .
H29B H 0.6553 0.4856 0.0733 0.085 Uiso 1 1 calc GR . .
H29C H 0.6751 0.3785 0.0851 0.085 Uiso 1 1 calc GR . .
C30 C 0.62671(19) -0.1598(4) 0.2839(3) 0.0506(15) Uani 1 1 d . . .
C31 C 0.62810(19) -0.0967(5) 0.3439(3) 0.0476(14) Uani 1 1 d . . .
C32 C 0.5895(2) -0.0929(6) 0.3661(4) 0.066(2) Uani 1 1 d . . .
H32A H 0.5915 -0.0462 0.3998 0.099 Uiso 1 1 calc GR . .
H32B H 0.5833 -0.1596 0.3791 0.099 Uiso 1 1 calc GR . .
H32C H 0.5694 -0.0705 0.3334 0.099 Uiso 1 1 calc GR . .
C33 C 0.6603(2) -0.1259(6) 0.3973(3) 0.066(2) Uani 1 1 d . . .
H33A H 0.6850 -0.1203 0.3849 0.099 Uiso 1 1 calc GR . .
H33B H 0.6565 -0.1948 0.4094 0.099 Uiso 1 1 calc GR . .
H33C H 0.6597 -0.0810 0.4312 0.099 Uiso 1 1 calc GR . .
C34 C 0.5981(2) -0.2454(6) 0.2753(4) 0.071(2) Uani 1 1 d . . .
H34A H 0.5727 -0.2194 0.2769 0.106 Uiso 1 1 calc GR . .
H34B H 0.6054 -0.2948 0.3072 0.106 Uiso 1 1 calc GR . .
H34C H 0.5978 -0.2769 0.2363 0.106 Uiso 1 1 calc GR . .
C35 C 0.6668(2) -0.1974(5) 0.2772(4) 0.0629(19) Uani 1 1 d . . .
H35A H 0.6660 -0.2203 0.2360 0.094 Uiso 1 1 calc GR . .
H35B H 0.6745 -0.2528 0.3050 0.094 Uiso 1 1 calc GR . .
H35C H 0.6852 -0.1428 0.2863 0.094 Uiso 1 1 calc GR . .
C36 C 0.63568(15) -0.0089(4) 0.0479(2) 0.0331(11) Uani 1 1 d . . .
C37 C 0.63701(16) -0.0753(5) 0.0962(3) 0.0429(13) Uani 1 1 d . . .
H37 H 0.6438 -0.0516 0.1362 0.051 Uiso 1 1 calc R . .
C38 C 0.62824(18) -0.1771(5) 0.0854(3) 0.0526(16) Uani 1 1 d . . .
H38 H 0.6286 -0.2212 0.1182 0.063 Uiso 1 1 calc R . .
C39 C 0.61891(18) -0.2139(5) 0.0265(4) 0.0549(17) Uani 1 1 d . . .
H39 H 0.6137 -0.2828 0.0195 0.066 Uiso 1 1 calc R . .
C40 C 0.6175(2) -0.1483(5) -0.0213(3) 0.0555(17) Uani 1 1 d . . .
H40 H 0.6108 -0.1725 -0.0611 0.067 Uiso 1 1 calc R . .
C41 C 0.62576(19) -0.0460(5) -0.0111(3) 0.0458(13) Uani 1 1 d . . .
H41 H 0.6247 -0.0020 -0.0441 0.055 Uiso 1 1 calc R . .
C42 C 0.69970(15) 0.1340(4) 0.0615(2) 0.0321(11) Uani 1 1 d . . .
C43 C 0.71610(17) 0.0922(5) 0.0149(3) 0.0424(13) Uani 1 1 d . . .
H43 H 0.7008 0.0542 -0.0157 0.051 Uiso 1 1 calc R . .
C44 C 0.75479(19) 0.1069(5) 0.0139(3) 0.0508(15) Uani 1 1 d . . .
H44 H 0.7657 0.0788 -0.0173 0.061 Uiso 1 1 calc R . .
C45 C 0.77731(19) 0.1635(5) 0.0594(3) 0.0580(18) Uani 1 1 d . . .
H45 H 0.8035 0.1732 0.0591 0.070 Uiso 1 1 calc R . .
C46 C 0.76115(18) 0.2052(5) 0.1048(4) 0.0585(18) Uani 1 1 d . . .
H46 H 0.7765 0.2442 0.1349 0.070 Uiso 1 1 calc R . .
C47 C 0.72236(17) 0.1907(4) 0.1070(3) 0.0469(14) Uani 1 1 d . . .
H47 H 0.7117 0.2187 0.1386 0.056 Uiso 1 1 calc R . .
C48 C 0.62240(16) 0.1953(4) 0.0014(2) 0.0365(11) Uani 1 1 d . . .
C49 C 0.64170(18) 0.2635(4) -0.0315(3) 0.0408(13) Uani 1 1 d . . .
H49 H 0.6685 0.2705 -0.0218 0.049 Uiso 1 1 calc R . .
C50 C 0.6199(2) 0.3211(5) -0.0792(3) 0.0525(16) Uani 1 1 d . . .
H50 H 0.6323 0.3651 -0.1020 0.063 Uiso 1 1 calc R . .
C51 C 0.5804(2) 0.3118(5) -0.0918(3) 0.0481(15) Uani 1 1 d . . .
H51 H 0.5661 0.3499 -0.1235 0.058 Uiso 1 1 calc R . .
C52 C 0.56108(19) 0.2464(5) -0.0582(3) 0.0520(15) Uani 1 1 d . . .
H52 H 0.5342 0.2416 -0.0668 0.062 Uiso 1 1 calc R . .
C53 C 0.58243(18) 0.1892(5) -0.0122(3) 0.0447(13) Uani 1 1 d . . .
H53 H 0.5697 0.1454 0.0103 0.054 Uiso 1 1 calc R . .
B1 B 0.6252(2) 0.0182(5) 0.2577(3) 0.0455(16) Uani 1 1 d D . .
P2 P 0.85131(4) 0.61355(11) 0.46077(7) 0.0365(3) Uani 1 1 d . . .
Mg2 Mg 0.87401(5) 0.67018(13) 0.61322(8) 0.0318(4) Uani 1 1 d D . .
O54 O 0.85867(12) 0.6502(3) 0.52493(17) 0.0414(9) Uani 1 1 d . . .
N3 N 0.84090(12) 0.7896(3) 0.63847(19) 0.0300(9) Uani 1 1 d . . .
N4 N 0.92343(11) 0.7591(3) 0.6292(2) 0.0337(9) Uani 1 1 d . . .
C54 C 0.83327(18) 0.9080(5) 0.7209(3) 0.0516(16) Uani 1 1 d . . .
H54A H 0.8190 0.9575 0.6938 0.077 Uiso 1 1 calc GR . .
H54B H 0.8500 0.9424 0.7537 0.077 Uiso 1 1 calc GR . .
H54C H 0.8155 0.8655 0.7373 0.077 Uiso 1 1 calc GR . .
C55 C 0.85747(15) 0.8428(4) 0.6857(3) 0.0358(11) Uani 1 1 d . . .
C56 C 0.89787(15) 0.8416(4) 0.7096(3) 0.0405(13) Uani 1 1 d . . .
H56 H 0.9052 0.8644 0.7497 0.049 Uiso 1 1 calc R . .
C57 C 0.92822(15) 0.8105(5) 0.6807(3) 0.0403(13) Uani 1 1 d . . .
C58 C 0.96833(17) 0.8400(6) 0.7154(3) 0.0613(19) Uani 1 1 d . . .
H58A H 0.9854 0.7825 0.7173 0.092 Uiso 1 1 calc GR . .
H58B H 0.9665 0.8608 0.7562 0.092 Uiso 1 1 calc GR . .
H58C H 0.9783 0.8953 0.6947 0.092 Uiso 1 1 calc GR . .
C59 C 0.80030(14) 0.8028(4) 0.6152(2) 0.0321(10) Uani 1 1 d . . .
C60 C 0.78812(16) 0.8733(4) 0.5674(3) 0.0374(12) Uani 1 1 d . . .
C61 C 0.74853(16) 0.8814(5) 0.5444(3) 0.0448(14) Uani 1 1 d . . .
H61 H 0.7399 0.9290 0.5139 0.054 Uiso 1 1 calc R . .
C62 C 0.72158(17) 0.8206(4) 0.5654(3) 0.0450(13) Uani 1 1 d . . .
H62 H 0.6953 0.8269 0.5489 0.054 Uiso 1 1 calc R . .
C63 C 0.73407(16) 0.7506(4) 0.6113(3) 0.0417(12) Uani 1 1 d . . .
H63 H 0.7159 0.7097 0.6254 0.050 Uiso 1 1 calc R . .
C64 C 0.77304(15) 0.7400(4) 0.6368(2) 0.0343(11) Uani 1 1 d . . .
C65 C 0.78504(16) 0.6599(5) 0.6852(3) 0.0442(14) Uani 1 1 d . . .
H65 H 0.8133 0.6626 0.6977 0.053 Uiso 1 1 calc R . .
C66 C 0.7741(2) 0.5533(5) 0.6604(4) 0.0611(18) Uani 1 1 d . . .
H66A H 0.7464 0.5450 0.6544 0.092 Uiso 1 1 calc GR . .
H66B H 0.7864 0.5033 0.6891 0.092 Uiso 1 1 calc GR . .
H66C H 0.7825 0.5444 0.6221 0.092 Uiso 1 1 calc GR . .
C67 C 0.7670(2) 0.6792(6) 0.7421(3) 0.068(2) Uani 1 1 d . . .
H67A H 0.7763 0.6288 0.7727 0.101 Uiso 1 1 calc GR . .
H67B H 0.7393 0.6750 0.7311 0.101 Uiso 1 1 calc GR . .
H67C H 0.7743 0.7457 0.7581 0.101 Uiso 1 1 calc GR . .
C68 C 0.81665(19) 0.9389(5) 0.5413(3) 0.0523(16) Uani 1 1 d . . .
H68 H 0.8425 0.9088 0.5534 0.063 Uiso 1 1 calc R . .
C69 C 0.8073(3) 0.9443(6) 0.4719(4) 0.074(2) Uani 1 1 d . . .
H69A H 0.8053 0.8766 0.4553 0.110 Uiso 1 1 calc GR . .
H69B H 0.8275 0.9805 0.4573 0.110 Uiso 1 1 calc GR . .
H69C H 0.7831 0.9792 0.4592 0.110 Uiso 1 1 calc GR . .
C70 C 0.8179(4) 1.0455(7) 0.5672(5) 0.121(5) Uani 1 1 d . . .
H70A H 0.7920 1.0719 0.5624 0.181 Uiso 1 1 calc GR . .
H70B H 0.8330 1.0884 0.5457 0.181 Uiso 1 1 calc GR . .
H70C H 0.8295 1.0439 0.6098 0.181 Uiso 1 1 calc GR . .
C71 C 0.95383(15) 0.7631(4) 0.5942(3) 0.0404(13) Uani 1 1 d . . .
C72 C 0.95851(18) 0.8514(4) 0.5618(4) 0.0543(18) Uani 1 1 d . . .
C73 C 0.9882(2) 0.8535(5) 0.5284(4) 0.062(2) Uani 1 1 d . . .
H73 H 0.9920 0.9130 0.5075 0.075 Uiso 1 1 calc R . .
C74 C 1.01222(19) 0.7725(5) 0.5245(4) 0.0605(19) Uani 1 1 d . . .
H74 H 1.0319 0.7768 0.5018 0.073 Uiso 1 1 calc R . .
C75 C 1.00653(18) 0.6846(5) 0.5550(3) 0.0528(16) Uani 1 1 d . . .
H75 H 1.0223 0.6284 0.5522 0.063 Uiso 1 1 calc R . .
C76 C 0.97734(16) 0.6776(4) 0.5906(3) 0.0391(12) Uani 1 1 d . . .
C77 C 0.9729(2) 0.5799(5) 0.6243(3) 0.0523(15) Uani 1 1 d . . .
H77 H 0.9485 0.5837 0.6395 0.063 Uiso 1 1 calc R . .
C78 C 0.9712(3) 0.4865(5) 0.5837(5) 0.089(3) Uani 1 1 d . . .
H78A H 0.9500 0.4932 0.5498 0.133 Uiso 1 1 calc GR . .
H78B H 0.9675 0.4269 0.6069 0.133 Uiso 1 1 calc GR . .
H78C H 0.9951 0.4804 0.5688 0.133 Uiso 1 1 calc GR . .
C79 C 1.0055(4) 0.5685(8) 0.6788(6) 0.189(9) Uani 1 1 d . . .
H79A H 1.0287 0.5476 0.6652 0.284 Uiso 1 1 calc GR . .
H79B H 0.9985 0.5181 0.7060 0.284 Uiso 1 1 calc GR . .
H79C H 1.0099 0.6325 0.6998 0.284 Uiso 1 1 calc GR . .
C80 C 0.9323(2) 0.9434(5) 0.5608(5) 0.079(3) Uani 1 1 d . . .
H80 H 0.9108 0.9232 0.5807 0.094 Uiso 1 1 calc R . .
C81 C 0.9516(3) 1.0335(6) 0.5951(5) 0.107(4) Uani 1 1 d . . .
H81A H 0.9615 1.0145 0.6367 0.160 Uiso 1 1 calc GR . .
H81B H 0.9331 1.0875 0.5943 0.160 Uiso 1 1 calc GR . .
H81C H 0.9726 1.0564 0.5763 0.160 Uiso 1 1 calc GR . .
C82 C 0.9147(2) 0.9740(6) 0.4951(5) 0.087(3) Uani 1 1 d . . .
H82A H 0.9342 1.0063 0.4766 0.131 Uiso 1 1 calc GR . .
H82B H 0.8937 1.0206 0.4954 0.131 Uiso 1 1 calc GR . .
H82C H 0.9052 0.9144 0.4721 0.131 Uiso 1 1 calc GR . .
C89 C 0.80012(16) 0.6126(4) 0.4314(2) 0.0367(12) Uani 1 1 d . . .
C90 C 0.78460(19) 0.5651(5) 0.3759(3) 0.0454(13) Uani 1 1 d . . .
H90 H 0.8010 0.5358 0.3524 0.054 Uiso 1 1 calc R . .
C91 C 0.74514(19) 0.5618(5) 0.3562(3) 0.0499(15) Uani 1 1 d . . .
H91 H 0.7350 0.5302 0.3193 0.060 Uiso 1 1 calc R . .
C92 C 0.72077(18) 0.6038(5) 0.3898(3) 0.0484(14) Uani 1 1 d . . .
H92 H 0.6941 0.6007 0.3758 0.058 Uiso 1 1 calc R . .
C93 C 0.73514(18) 0.6515(5) 0.4448(3) 0.0488(15) Uani 1 1 d . . .
H93 H 0.7183 0.6794 0.4680 0.059 Uiso 1 1 calc R . .
C94 C 0.77532(18) 0.6573(4) 0.4653(3) 0.0438(13) Uani 1 1 d . . .
H94 H 0.7853 0.6910 0.5015 0.053 Uiso 1 1 calc R . .
C95 C 0.86735(17) 0.4840(4) 0.4546(3) 0.0398(12) Uani 1 1 d . . .
C96 C 0.8775(2) 0.4481(5) 0.4005(3) 0.0556(17) Uani 1 1 d . . .
H96 H 0.8783 0.4918 0.3679 0.067 Uiso 1 1 calc R . .
C97 C 0.8864(2) 0.3465(5) 0.3969(4) 0.069(2) Uani 1 1 d . . .
H97 H 0.8929 0.3218 0.3610 0.082 Uiso 1 1 calc R . .
C98 C 0.8860(2) 0.2807(6) 0.4444(4) 0.067(2) Uani 1 1 d . . .
H98 H 0.8916 0.2121 0.4403 0.080 Uiso 1 1 calc R . .
C99 C 0.8771(2) 0.3169(5) 0.4987(4) 0.0588(18) Uani 1 1 d . . .
H99 H 0.8771 0.2726 0.5313 0.071 Uiso 1 1 calc R . .
C100 C 0.86822(17) 0.4192(5) 0.5046(3) 0.0458(14) Uani 1 1 d . . .
H100 H 0.8629 0.4441 0.5413 0.055 Uiso 1 1 calc R . .
C101 C 0.87556(18) 0.6886(4) 0.4121(3) 0.0438(13) Uani 1 1 d . . .
C102 C 0.85511(19) 0.7525(5) 0.3663(3) 0.0489(14) Uani 1 1 d . . .
H102 H 0.8282 0.7558 0.3600 0.059 Uiso 1 1 calc R . .
C103 C 0.8751(2) 0.8095(6) 0.3313(3) 0.0603(18) Uani 1 1 d . . .
H103 H 0.8616 0.8497 0.3000 0.072 Uiso 1 1 calc R . .
C104 C 0.9153(2) 0.8082(6) 0.3418(3) 0.064(2) Uani 1 1 d . . .
H104 H 0.9285 0.8490 0.3183 0.077 Uiso 1 1 calc R . .
C105 C 0.9358(2) 0.7473(6) 0.3866(4) 0.0652(19) Uani 1 1 d . . .
H105 H 0.9628 0.7449 0.3928 0.078 Uiso 1 1 calc R . .
C106 C 0.9158(2) 0.6894(6) 0.4226(3) 0.0555(17) Uani 1 1 d . . .
H106 H 0.9295 0.6505 0.4543 0.067 Uiso 1 1 calc R . .
O55 O 0.87467(15) 0.4108(4) 0.6552(2) 0.0672(13) Uani 1 1 d . A 1
O56 O 0.89068(14) 0.5115(4) 0.7357(2) 0.0561(11) Uani 1 1 d . A 1
C83 C 0.8898(2) 0.3424(5) 0.7062(3) 0.0556(16) Uani 1 1 d . A 1
C84 C 0.88962(19) 0.4108(6) 0.7628(3) 0.0529(16) Uani 1 1 d . A 1
C85 C 0.9248(2) 0.3976(6) 0.8132(3) 0.066(2) Uani 1 1 d . A 1
H85A H 0.9478 0.4142 0.7979 0.098 Uiso 1 1 calc GR A 1
H85B H 0.9262 0.3283 0.8271 0.098 Uiso 1 1 calc GR A 1
H85C H 0.9226 0.4421 0.8467 0.098 Uiso 1 1 calc GR A 1
C86 C 0.8533(2) 0.4021(8) 0.7896(5) 0.090(3) Uani 1 1 d . A 1
H86A H 0.8525 0.4568 0.8179 0.135 Uiso 1 1 calc GR A 1
H86B H 0.8534 0.3381 0.8105 0.135 Uiso 1 1 calc GR A 1
H86C H 0.8310 0.4058 0.7573 0.135 Uiso 1 1 calc GR A 1
C87 C 0.8640(3) 0.2499(9) 0.7005(5) 0.115(4) Uani 1 1 d . A 1
H87A H 0.8376 0.2707 0.6991 0.172 Uiso 1 1 calc GR A 1
H87B H 0.8720 0.2060 0.7351 0.172 Uiso 1 1 calc GR A 1
H87C H 0.8658 0.2138 0.6636 0.172 Uiso 1 1 calc GR A 1
C88 C 0.9303(2) 0.3090(7) 0.6977(4) 0.085(3) Uani 1 1 d . A 1
H88A H 0.9283 0.2725 0.6599 0.127 Uiso 1 1 calc GR A 1
H88B H 0.9416 0.2655 0.7310 0.127 Uiso 1 1 calc GR A 1
H88C H 0.9464 0.3679 0.6970 0.127 Uiso 1 1 calc GR A 1
B2 B 0.8775(2) 0.5194(5) 0.6686(4) 0.073(3) Uani 1 1 d D A 1

loop_
_atom_site_aniso_label
_atom_site_aniso_U_11
_atom_site_aniso_U_22
_atom_site_aniso_U_33
_atom_site_aniso_U_23
_atom_site_aniso_U_13
_atom_site_aniso_U_12
P1 0.0392(7) 0.0279(6) 0.0291(6) -0.0025(5) 0.0131(5) 0.0006(5)
Mg1 0.0296(8) 0.0270(8) 0.0306(8) -0.0056(6) 0.0101(7) 0.0003(6)
O1 0.045(2) 0.044(2) 0.0283(18) -0.0071(16) 0.0197(16) -0.0009(17)
O2 0.063(3) 0.035(2) 0.046(2) 0.0002(18) 0.007(2) 0.0034(19)
O3 0.061(3) 0.031(2) 0.044(2) -0.0049(17) 0.0104(19) 0.0004(18)
N1 0.030(2) 0.032(2) 0.030(2) 0.0003(17) 0.0072(16) 0.0026(17)
N2 0.040(2) 0.026(2) 0.0189(18) -0.0007(15) 0.0138(16) 0.0004(17)
C1 0.038(3) 0.063(4) 0.052(4) -0.006(3) 0.013(3) 0.009(3)
C2 0.039(3) 0.032(3) 0.033(3) 0.004(2) 0.011(2) 0.004(2)
C3 0.044(3) 0.040(3) 0.030(3) -0.004(2) 0.018(2) 0.008(2)
C4 0.051(3) 0.035(3) 0.030(3) -0.006(2) 0.021(2) -0.001(2)
C5 0.056(4) 0.046(3) 0.043(3) -0.014(3) 0.016(3) -0.002(3)
C6 0.030(3) 0.042(3) 0.035(3) 0.009(2) 0.005(2) 0.005(2)
C7 0.038(3) 0.061(4) 0.046(3) 0.001(3) 0.004(3) 0.011(3)
C8 0.050(4) 0.075(5) 0.052(4) 0.022(4) 0.002(3) 0.022(4)
C9 0.035(3) 0.108(7) 0.044(4) 0.004(4) -0.005(3) 0.001(4)
C10 0.044(4) 0.079(5) 0.056(4) -0.005(4) 0.002(3) -0.015(3)
C11 0.034(3) 0.065(4) 0.048(3) -0.003(3) 0.004(3) -0.014(3)
C12 0.062(4) 0.056(4) 0.059(4) 0.002(3) -0.001(3) -0.016(3)
C13 0.107(7) 0.069(6) 0.093(7) 0.019(5) 0.033(6) -0.010(5)
C14 0.060(5) 0.068(5) 0.098(7) 0.002(5) -0.010(4) -0.011(4)
C15 0.058(4) 0.049(4) 0.055(4) 0.013(3) 0.007(3) 0.017(3)
C16 0.065(4) 0.054(4) 0.069(5) 0.019(4) 0.007(4) 0.010(3)
C17 0.100(6) 0.047(4) 0.074(5) 0.016(4) 0.028(5) 0.033(4)
C18 0.035(3) 0.029(2) 0.036(3) -0.015(2) 0.014(2) -0.005(2)
C19 0.049(3) 0.026(2) 0.035(3) -0.012(2) 0.018(2) -0.013(2)
C20 0.054(4) 0.040(3) 0.055(4) -0.013(3) 0.024(3) -0.014(3)
C21 0.037(3) 0.056(4) 0.064(4) -0.019(3) 0.018(3) -0.015(3)
C22 0.039(3) 0.039(3) 0.054(4) -0.010(3) 0.012(3) -0.002(2)
C23 0.035(3) 0.033(3) 0.045(3) -0.009(2) 0.009(2) 0.000(2)
C24 0.041(3) 0.050(3) 0.035(3) -0.006(2) 0.011(2) 0.005(3)
C25 0.072(5) 0.064(4) 0.037(3) -0.001(3) 0.000(3) 0.014(4)
C26 0.060(4) 0.035(3) 0.076(5) -0.002(3) 0.024(4) 0.006(3)
C27 0.056(4) 0.035(3) 0.045(3) 0.008(2) 0.016(3) -0.006(3)
C28 0.098(6) 0.045(4) 0.069(5) 0.000(3) 0.033(4) 0.016(4)
C29 0.082(5) 0.045(4) 0.047(4) 0.009(3) 0.024(3) -0.008(3)
C30 0.055(4) 0.031(3) 0.068(4) -0.002(3) 0.018(3) -0.001(3)
C31 0.054(4) 0.040(3) 0.052(4) -0.001(3) 0.017(3) 0.003(3)
C32 0.068(5) 0.056(4) 0.082(5) 0.002(4) 0.035(4) 0.008(4)
C33 0.077(5) 0.066(5) 0.057(4) 0.028(4) 0.014(4) 0.004(4)
C34 0.071(5) 0.041(4) 0.105(6) 0.005(4) 0.029(5) -0.008(3)
C35 0.069(4) 0.045(4) 0.081(5) -0.005(3) 0.028(4) 0.014(3)
C36 0.036(3) 0.035(3) 0.030(3) -0.006(2) 0.011(2) -0.002(2)
C37 0.043(3) 0.045(3) 0.042(3) 0.004(3) 0.008(2) 0.004(3)
C38 0.050(3) 0.032(3) 0.075(5) 0.012(3) 0.009(3) 0.003(3)
C39 0.045(3) 0.026(3) 0.091(5) -0.007(3) 0.008(3) -0.001(2)
C40 0.064(4) 0.044(4) 0.060(4) -0.026(3) 0.015(3) -0.011(3)
C41 0.060(4) 0.046(3) 0.033(3) -0.003(3) 0.012(3) -0.002(3)
C42 0.043(3) 0.029(2) 0.027(2) -0.004(2) 0.014(2) 0.001(2)
C43 0.051(3) 0.043(3) 0.035(3) -0.008(2) 0.014(3) 0.006(3)
C44 0.051(4) 0.047(4) 0.059(4) -0.008(3) 0.022(3) 0.004(3)
C45 0.049(4) 0.053(4) 0.081(5) -0.004(4) 0.034(4) 0.001(3)
C46 0.042(3) 0.053(4) 0.084(5) -0.027(4) 0.019(3) -0.009(3)
C47 0.045(3) 0.039(3) 0.059(4) -0.017(3) 0.016(3) -0.002(3)
C48 0.047(3) 0.034(3) 0.029(3) -0.004(2) 0.010(2) -0.001(2)
C49 0.057(3) 0.028(3) 0.041(3) 0.005(2) 0.019(3) 0.004(2)
C50 0.076(5) 0.043(3) 0.043(3) 0.011(3) 0.022(3) 0.004(3)
C51 0.071(4) 0.045(3) 0.027(3) 0.003(3) 0.007(3) 0.015(3)
C52 0.052(4) 0.055(4) 0.046(3) 0.012(3) 0.001(3) 0.010(3)
C53 0.049(3) 0.045(3) 0.042(3) 0.007(3) 0.014(3) 0.001(3)
B1 0.036(3) 0.046(4) 0.053(4) -0.013(3) 0.004(3) 0.007(3)
P2 0.0422(7) 0.0318(7) 0.0346(7) -0.0022(6) 0.0049(6) 0.0005(6)
Mg2 0.0252(8) 0.0332(9) 0.0371(9) -0.0056(7) 0.0060(7) -0.0035(7)
O54 0.050(2) 0.043(2) 0.0298(19) -0.0067(16) 0.0024(16) 0.0014(18)
N3 0.031(2) 0.026(2) 0.033(2) -0.0021(17) 0.0064(17) -0.0027(16)
N4 0.026(2) 0.030(2) 0.045(3) -0.0015(19) 0.0082(18) -0.0032(17)
C54 0.046(3) 0.053(4) 0.055(4) -0.023(3) 0.009(3) -0.002(3)
C55 0.035(3) 0.029(3) 0.042(3) -0.004(2) 0.005(2) -0.005(2)
C56 0.035(3) 0.043(3) 0.043(3) -0.009(2) 0.005(2) -0.013(2)
C57 0.029(3) 0.048(3) 0.042(3) -0.004(3) 0.004(2) -0.008(2)
C58 0.032(3) 0.084(5) 0.065(4) -0.015(4) 0.000(3) -0.020(3)
C59 0.032(2) 0.025(2) 0.041(3) -0.005(2) 0.009(2) -0.0001(19)
C60 0.040(3) 0.023(2) 0.048(3) -0.004(2) 0.006(2) 0.006(2)
C61 0.040(3) 0.037(3) 0.054(4) -0.002(3) -0.001(3) 0.007(2)
C62 0.036(3) 0.042(3) 0.055(4) -0.008(3) 0.004(3) 0.008(2)
C63 0.036(3) 0.038(3) 0.053(3) -0.008(3) 0.014(2) -0.001(2)
C64 0.037(3) 0.029(3) 0.039(3) -0.007(2) 0.010(2) -0.001(2)
C65 0.035(3) 0.056(4) 0.042(3) 0.005(3) 0.008(2) -0.008(3)
C66 0.061(4) 0.041(4) 0.077(5) 0.000(3) 0.002(4) -0.003(3)
C67 0.066(4) 0.089(6) 0.052(4) 0.008(4) 0.020(4) -0.007(4)
C68 0.049(3) 0.045(3) 0.060(4) 0.022(3) 0.006(3) 0.003(3)
C69 0.093(6) 0.065(5) 0.067(5) 0.010(4) 0.027(5) -0.005(4)
C70 0.217(13) 0.061(6) 0.104(8) -0.031(5) 0.079(9) -0.070(7)
C71 0.026(2) 0.035(3) 0.062(4) 0.003(3) 0.013(2) -0.003(2)
C72 0.048(3) 0.026(3) 0.097(5) 0.014(3) 0.035(4) -0.001(2)
C73 0.058(4) 0.042(4) 0.098(6) 0.015(4) 0.043(4) -0.002(3)
C74 0.043(3) 0.049(4) 0.095(6) 0.007(4) 0.028(4) -0.001(3)
C75 0.044(3) 0.046(4) 0.070(4) -0.002(3) 0.017(3) 0.009(3)
C76 0.040(3) 0.027(3) 0.048(3) 0.000(2) 0.005(2) 0.001(2)
C77 0.055(4) 0.039(3) 0.063(4) 0.010(3) 0.012(3) 0.007(3)
C78 0.124(8) 0.032(4) 0.123(8) -0.005(4) 0.059(7) -0.011(4)
C79 0.255(17) 0.087(8) 0.162(12) 0.078(8) -0.126(12) -0.058(9)
C80 0.082(5) 0.030(3) 0.144(8) 0.030(4) 0.075(6) 0.012(3)
C81 0.184(12) 0.041(4) 0.117(8) 0.007(5) 0.081(8) 0.024(6)
C82 0.069(5) 0.041(4) 0.156(10) 0.013(5) 0.031(6) 0.011(4)
C89 0.045(3) 0.030(3) 0.033(3) 0.000(2) 0.001(2) 0.000(2)
C90 0.055(3) 0.043(3) 0.039(3) -0.009(3) 0.010(3) -0.004(3)
C91 0.060(4) 0.054(4) 0.034(3) -0.017(3) 0.004(3) -0.011(3)
C92 0.047(3) 0.045(3) 0.047(3) -0.004(3) -0.007(3) 0.003(3)
C93 0.049(3) 0.040(3) 0.054(4) -0.009(3) 0.001(3) 0.013(3)
C94 0.054(3) 0.033(3) 0.041(3) -0.010(2) 0.001(3) 0.008(3)
C95 0.043(3) 0.040(3) 0.036(3) 0.005(2) 0.008(2) 0.005(2)
C96 0.075(5) 0.057(4) 0.039(3) 0.005(3) 0.022(3) 0.012(3)
C97 0.088(6) 0.043(4) 0.083(5) -0.013(4) 0.035(5) 0.012(4)
C98 0.065(5) 0.043(4) 0.096(6) 0.009(4) 0.026(4) 0.012(3)
C99 0.056(4) 0.039(3) 0.082(5) 0.019(3) 0.014(4) 0.006(3)
C100 0.046(3) 0.054(4) 0.039(3) 0.011(3) 0.012(3) 0.001(3)
C101 0.055(4) 0.031(3) 0.046(3) -0.004(2) 0.010(3) -0.003(3)
C102 0.057(4) 0.047(3) 0.043(3) 0.003(3) 0.011(3) 0.000(3)
C103 0.085(5) 0.063(4) 0.034(3) 0.020(3) 0.014(3) -0.004(4)
C104 0.081(5) 0.063(5) 0.052(4) 0.020(3) 0.025(4) -0.011(4)
C105 0.063(4) 0.070(5) 0.066(5) 0.005(4) 0.020(4) 0.003(4)
C106 0.057(4) 0.060(4) 0.051(4) 0.015(3) 0.014(3) 0.002(3)
O55 0.075(3) 0.077(4) 0.045(3) 0.000(3) 0.000(2) 0.007(3)
O56 0.065(3) 0.054(3) 0.049(3) -0.002(2) 0.009(2) 0.001(2)
C83 0.048(3) 0.054(4) 0.061(4) -0.005(3) 0.001(3) -0.009(3)
C84 0.045(3) 0.063(4) 0.048(4) 0.005(3) 0.002(3) 0.003(3)
C85 0.064(4) 0.070(5) 0.056(4) 0.007(4) -0.004(3) -0.003(4)
C86 0.058(5) 0.106(7) 0.111(7) 0.032(6) 0.029(5) 0.019(5)
C87 0.108(8) 0.108(8) 0.116(9) -0.021(7) -0.012(7) -0.058(7)
C88 0.075(5) 0.087(6) 0.089(6) -0.035(5) 0.005(5) 0.022(5)
B2 0.045(4) 0.083(6) 0.104(7) -0.066(6) 0.044(4) -0.027(4)

loop_
_atom_type_symbol
_atom_type_description
_atom_type_scat_dispersion_real
_atom_type_scat_dispersion_imag
_atom_type_scat_source
C C 0.0181 0.0091 'International Tables Vol C Tables 4.2.6.8 and 6.1.1.4'
H H 0.0000 0.0000 'International Tables Vol C Tables 4.2.6.8 and 6.1.1.4'
B B 0.0090 0.0039 'International Tables Vol C Tables 4.2.6.8 and 6.1.1.4'
Mg Mg 0.1719 0.1771 'International Tables Vol C Tables 4.2.6.8 and 6.1.1.4'
N N 0.0311 0.0180 'International Tables Vol C Tables 4.2.6.8 and 6.1.1.4'
O O 0.0492 0.0322 'International Tables Vol C Tables 4.2.6.8 and 6.1.1.4'
P P 0.2955 0.4335 'International Tables Vol C Tables 4.2.6.8 and 6.1.1.4'

loop_
_geom_angle_atom_site_label_1
_geom_angle_atom_site_label_2
_geom_angle_atom_site_label_3
_geom_angle
O1 P1 C36 110.9(2)
O1 P1 C42 110.5(2)
O1 P1 C48 112.3(2)
C42 P1 C36 107.6(2)
C48 P1 C36 106.9(2)
C48 P1 C42 108.4(2)
O1 Mg1 N1 107.71(18)
O1 Mg1 N2 107.64(17)
O1 Mg1 B1 114.8(2)
N1 Mg1 B1 117.1(2)
N2 Mg1 N1 91.48(17)
N2 Mg1 B1 115.6(2)
P1 O1 Mg1 166.6(3)
B1 O2 C30 113.4(5)
C31 O3 B1 113.3(5)
C2 N1 Mg1 111.9(3)
C2 N1 C6 118.4(4)
C6 N1 Mg1 128.5(3)
C4 N2 Mg1 115.0(4)
C4 N2 C18 119.4(4)
C18 N2 Mg1 124.6(3)
H1A C1 H1B 109.5
H1A C1 H1C 109.5
H1B C1 H1C 109.5
C2 C1 H1A 109.5
C2 C1 H1B 109.5
C2 C1 H1C 109.5
N1 C2 C1 119.6(5)
N1 C2 C3 125.0(5)
C3 C2 C1 115.4(5)
C2 C3 H3 115.9
C2 C3 C4 128.2(5)
C4 C3 H3 115.9
N2 C4 C3 124.0(5)
N2 C4 C5 121.7(5)
C3 C4 C5 114.2(4)
C4 C5 H5A 109.5
C4 C5 H5B 109.5
C4 C5 H5C 109.5
H5A C5 H5B 109.5
H5A C5 H5C 109.5
H5B C5 H5C 109.5
C7 C6 N1 119.2(5)
C11 C6 N1 119.8(5)
C11 C6 C7 120.9(5)
C6 C7 C8 118.3(6)
C6 C7 C15 123.2(5)
C8 C7 C15 118.3(6)
C7 C8 H8 119.3
C9 C8 C7 121.4(6)
C9 C8 H8 119.3
C8 C9 H9 120.4
C8 C9 C10 119.2(6)
C10 C9 H9 120.4
C9 C10 H10 119.1
C9 C10 C11 121.8(7)
C11 C10 H10 119.1
C6 C11 C12 121.5(5)
C10 C11 C6 118.3(6)
C10 C11 C12 120.2(6)
C11 C12 H12 106.1
C13 C12 C11 111.4(7)
C13 C12 H12 106.1
C13 C12 C14 110.0(7)
C14 C12 C11 116.5(6)
C14 C12 H12 106.1
C12 C13 H13A 109.5
C12 C13 H13B 109.5
C12 C13 H13C 109.5
H13A C13 H13B 109.5
H13A C13 H13C 109.5
H13B C13 H13C 109.5
C12 C14 H14A 109.5
C12 C14 H14B 109.5
C12 C14 H14C 109.5
H14A C14 H14B 109.5
H14A C14 H14C 109.5
H14B C14 H14C 109.5
C7 C15 H15 108.1
C7 C15 C16 109.5(6)
C7 C15 C17 113.5(6)
C16 C15 H15 108.1
C17 C15 H15 108.1
C17 C15 C16 109.3(6)
C15 C16 H16A 109.5
C15 C16 H16B 109.5
C15 C16 H16C 109.5
H16A C16 H16B 109.5
H16A C16 H16C 109.5
H16B C16 H16C 109.5
C15 C17 H17A 109.5
C15 C17 H17B 109.5
C15 C17 H17C 109.5
H17A C17 H17B 109.5
H17A C17 H17C 109.5
H17B C17 H17C 109.5
C19 C18 N2 118.0(5)
C23 C18 N2 121.7(5)
C23 C18 C19 120.2(5)
C18 C19 C27 122.1(5)
C20 C19 C18 119.6(6)
C20 C19 C27 118.2(5)
C19 C20 H20 120.0
C21 C20 C19 120.0(6)
C21 C20 H20 120.0
C20 C21 H21 120.2
C22 C21 C20 119.6(5)
C22 C21 H21 120.2
C21 C22 H22 119.1
C21 C22 C23 121.7(6)
C23 C22 H22 119.1
C18 C23 C24 122.0(5)
C22 C23 C18 118.8(5)
C22 C23 C24 119.2(5)
C23 C24 H24 108.0
C23 C24 C26 110.4(5)
C25 C24 C23 112.6(5)
C25 C24 H24 108.0
C25 C24 C26 109.8(5)
C26 C24 H24 108.0
C24 C25 H25A 109.5
C24 C25 H25B 109.5
C24 C25 H25C 109.5
H25A C25 H25B 109.5
H25A C25 H25C 109.5
H25B C25 H25C 109.5
C24 C26 H26A 109.5
C24 C26 H26B 109.5
C24 C26 H26C 109.5
H26A C26 H26B 109.5
H26A C26 H26C 109.5
H26B C26 H26C 109.5
C19 C27 H27 107.8
C19 C27 C28 111.1(5)
C19 C27 C29 112.1(5)
C28 C27 H27 107.8
C28 C27 C29 109.9(5)
C29 C27 H27 107.8
C27 C28 H28A 109.5
C27 C28 H28B 109.5
C27 C28 H28C 109.5
H28A C28 H28B 109.5
H28A C28 H28C 109.5
H28B C28 H28C 109.5
C27 C29 H29A 109.5
C27 C29 H29B 109.5
C27 C29 H29C 109.5
H29A C29 H29B 109.5
H29A C29 H29C 109.5
H29B C29 H29C 109.5
O2 C30 C31 102.2(5)
O2 C30 C34 110.2(6)
O2 C30 C35 106.3(5)
C34 C30 C31 114.9(6)
C34 C30 C35 110.7(6)
C35 C30 C31 112.0(6)
O3 C31 C30 101.5(5)
O3 C31 C32 107.6(5)
O3 C31 C33 108.4(5)
C32 C31 C30 113.9(6)
C32 C31 C33 109.2(6)
C33 C31 C30 115.6(6)
C31 C32 H32A 109.5
C31 C32 H32B 109.5
C31 C32 H32C 109.5
H32A C32 H32B 109.5
H32A C32 H32C 109.5
H32B C32 H32C 109.5
C31 C33 H33A 109.5
C31 C33 H33B 109.5
C31 C33 H33C 109.5
H33A C33 H33B 109.5
H33A C33 H33C 109.5
H33B C33 H33C 109.5
C30 C34 H34A 109.5
C30 C34 H34B 109.5
C30 C34 H34C 109.5
H34A C34 H34B 109.5
H34A C34 H34C 109.5
H34B C34 H34C 109.5
C30 C35 H35A 109.5
C30 C35 H35B 109.5
C30 C35 H35C 109.5
H35A C35 H35B 109.5
H35A C35 H35C 109.5
H35B C35 H35C 109.5
C37 C36 P1 119.2(4)
C37 C36 C41 119.0(5)
C41 C36 P1 121.7(4)
C36 C37 H37 120.0
C36 C37 C38 120.0(6)
C38 C37 H37 120.0
C37 C38 H38 119.6
C39 C38 C37 120.7(6)
C39 C38 H38 119.6
C38 C39 H39 120.4
C40 C39 C38 119.2(6)
C40 C39 H39 120.4
C39 C40 H40 119.7
C39 C40 C41 120.7(6)
C41 C40 H40 119.7
C36 C41 C40 120.3(6)
C36 C41 H41 119.8
C40 C41 H41 119.8
C43 C42 P1 122.0(4)
C47 C42 P1 118.1(4)
C47 C42 C43 119.9(5)
C42 C43 H43 119.8
C44 C43 C42 120.3(6)
C44 C43 H43 119.8
C43 C44 H44 120.2
C43 C44 C45 119.6(6)
C45 C44 H44 120.2
C44 C45 H45 120.0
C46 C45 C44 120.1(6)
C46 C45 H45 120.0
C45 C46 H46 119.3
C45 C46 C47 121.3(6)
C47 C46 H46 119.3
C42 C47 C46 118.8(5)
C42 C47 H47 120.6
C46 C47 H47 120.6
C49 C48 P1 120.6(4)
C53 C48 P1 119.9(4)
C53 C48 C49 119.4(5)
C48 C49 H49 120.4
C50 C49 C48 119.2(6)
C50 C49 H49 120.4
C49 C50 H50 120.2
C51 C50 C49 119.7(6)
C51 C50 H50 120.2
C50 C51 H51 119.4
C50 C51 C52 121.3(6)
C52 C51 H51 119.4
C51 C52 H52 120.5
C53 C52 C51 119.0(6)
C53 C52 H52 120.5
C48 C53 H53 119.3
C52 C53 C48 121.4(6)
C52 C53 H53 119.3
O2 B1 Mg1 129.1(4)
O2 B1 O3 102.3(5)
O3 B1 Mg1 128.6(4)
O54 P2 C89 109.6(2)
O54 P2 C95 112.3(3)
O54 P2 C101 112.8(3)
C89 P2 C95 105.7(3)
C101 P2 C89 109.8(3)
C101 P2 C95 106.3(3)
O54 Mg2 N3 107.98(18)
O54 Mg2 N4 108.22(19)
O54 Mg2 B2 113.3(2)
N3 Mg2 B2 118.2(2)
N4 Mg2 N3 91.21(17)
N4 Mg2 B2 115.5(2)
P2 O54 Mg2 167.6(3)
C55 N3 Mg2 115.6(4)
C55 N3 C59 119.3(4)
C59 N3 Mg2 124.0(3)
C57 N4 Mg2 113.9(3)
C57 N4 C71 118.0(5)
C71 N4 Mg2 127.8(4)
H54A C54 H54B 109.5
H54A C54 H54C 109.5
H54B C54 H54C 109.5
C55 C54 H54A 109.5
C55 C54 H54B 109.5
C55 C54 H54C 109.5
N3 C55 C54 120.6(5)
N3 C55 C56 124.0(5)
C56 C55 C54 115.4(5)
C55 C56 H56 115.7
C57 C56 C55 128.5(5)
C57 C56 H56 115.7
N4 C57 C56 124.4(5)
N4 C57 C58 121.9(5)
C56 C57 C58 113.7(5)
C57 C58 H58A 109.5
C57 C58 H58B 109.5
C57 C58 H58C 109.5
H58A C58 H58B 109.5
H58A C58 H58C 109.5
H58B C58 H58C 109.5
C60 C59 N3 119.4(4)
C64 C59 N3 119.9(5)
C64 C59 C60 120.6(5)
C59 C60 C68 122.1(5)
C61 C60 C59 117.8(5)
C61 C60 C68 120.1(5)
C60 C61 H61 119.0
C62 C61 C60 122.0(6)
C62 C61 H61 119.0
C61 C62 H62 120.3
C63 C62 C61 119.4(5)
C63 C62 H62 120.3
C62 C63 H63 119.3
C62 C63 C64 121.4(5)
C64 C63 H63 119.3
C59 C64 C65 122.2(5)
C63 C64 C59 118.8(5)
C63 C64 C65 119.0(5)
C64 C65 H65 108.0
C64 C65 C66 111.2(5)
C64 C65 C67 111.8(5)
C66 C65 H65 108.0
C66 C65 C67 109.5(6)
C67 C65 H65 108.0
C65 C66 H66A 109.5
C65 C66 H66B 109.5
C65 C66 H66C 109.5
H66A C66 H66B 109.5
H66A C66 H66C 109.5
H66B C66 H66C 109.5
C65 C67 H67A 109.5
C65 C67 H67B 109.5
C65 C67 H67C 109.5
H67A C67 H67B 109.5
H67A C67 H67C 109.5
H67B C67 H67C 109.5
C60 C68 H68 108.1
C60 C68 C69 112.5(6)
C69 C68 H68 108.1
C70 C68 C60 110.8(6)
C70 C68 H68 108.1
C70 C68 C69 109.2(7)
C68 C69 H69A 109.5
C68 C69 H69B 109.5
C68 C69 H69C 109.5
H69A C69 H69B 109.5
H69A C69 H69C 109.5
H69B C69 H69C 109.5
C68 C70 H70A 109.5
C68 C70 H70B 109.5
C68 C70 H70C 109.5
H70A C70 H70B 109.5
H70A C70 H70C 109.5
H70B C70 H70C 109.5
C72 C71 N4 118.9(5)
C72 C71 C76 120.6(5)
C76 C71 N4 120.4(5)
C71 C72 C80 122.8(5)
C73 C72 C71 117.8(6)
C73 C72 C80 119.3(6)
C72 C73 H73 118.3
C74 C73 C72 123.3(6)
C74 C73 H73 118.3
C73 C74 H74 120.8
C73 C74 C75 118.3(6)
C75 C74 H74 120.8
C74 C75 H75 119.3
C74 C75 C76 121.4(6)
C76 C75 H75 119.3
C71 C76 C75 118.4(5)
C71 C76 C77 122.4(5)
C75 C76 C77 119.1(5)
C76 C77 H77 107.8
C76 C77 C78 112.9(6)
C76 C77 C79 110.6(6)
C78 C77 H77 107.8
C79 C77 H77 107.8
C79 C77 C78 109.8(8)
C77 C78 H78A 109.5
C77 C78 H78B 109.5
C77 C78 H78C 109.5
H78A C78 H78B 109.5
H78A C78 H78C 109.5
H78B C78 H78C 109.5
C77 C79 H79A 109.5
C77 C79 H79B 109.5
C77 C79 H79C 109.5
H79A C79 H79B 109.5
H79A C79 H79C 109.5
H79B C79 H79C 109.5
C72 C80 H80 107.1
C72 C80 C82 111.0(7)
C81 C80 C72 114.0(8)
C81 C80 H80 107.1
C81 C80 C82 110.0(6)
C82 C80 H80 107.1
C80 C81 H81A 109.5
C80 C81 H81B 109.5
C80 C81 H81C 109.5
H81A C81 H81B 109.5
H81A C81 H81C 109.5
H81B C81 H81C 109.5
C80 C82 H82A 109.5
C80 C82 H82B 109.5
C80 C82 H82C 109.5
H82A C82 H82B 109.5
H82A C82 H82C 109.5
H82B C82 H82C 109.5
C90 C89 P2 121.5(5)
C94 C89 P2 119.2(4)
C94 C89 C90 119.3(5)
C89 C90 H90 120.0
C91 C90 C89 119.9(6)
C91 C90 H90 120.0
C90 C91 H91 119.5
C92 C91 C90 120.9(6)
C92 C91 H91 119.5
C91 C92 H92 119.7
C91 C92 C93 120.7(6)
C93 C92 H92 119.7
C92 C93 H93 120.3
C92 C93 C94 119.4(6)
C94 C93 H93 120.3
C89 C94 C93 119.8(5)
C89 C94 H94 120.1
C93 C94 H94 120.1
C96 C95 P2 121.1(5)
C100 C95 P2 118.2(5)
C100 C95 C96 120.6(6)
C95 C96 H96 120.8
C97 C96 C95 118.3(6)
C97 C96 H96 120.8
C96 C97 H97 119.0
C98 C97 C96 122.1(7)
C98 C97 H97 119.0
C97 C98 H98 120.2
C97 C98 C99 119.6(7)
C99 C98 H98 120.2
C98 C99 H99 119.9
C100 C99 C98 120.3(6)
C100 C99 H99 119.9
C95 C100 H100 120.5
C99 C100 C95 119.0(6)
C99 C100 H100 120.5
C102 C101 P2 122.0(5)
C106 C101 P2 119.1(5)
C106 C101 C102 118.8(6)
C101 C102 H102 120.3
C103 C102 C101 119.5(6)
C103 C102 H102 120.3
C102 C103 H103 119.6
C102 C103 C104 120.8(6)
C104 C103 H103 119.6
C103 C104 H104 119.7
C105 C104 C103 120.6(6)
C105 C104 H104 119.7
C104 C105 H105 120.5
C104 C105 C106 118.9(7)
C106 C105 H105 120.5
C101 C106 C105 121.2(7)
C101 C106 H106 119.4
C105 C106 H106 119.4
B2 O55 C83 116.0(5)
C84 O56 B2 116.9(5)
O55 C83 C84 102.7(5)
O55 C83 C87 107.6(7)
O55 C83 C88 106.7(6)
C87 C83 C84 116.3(7)
C87 C83 C88 108.4(8)
C88 C83 C84 114.3(6)
O56 C84 C83 100.7(5)
O56 C84 C85 109.3(6)
O56 C84 C86 108.7(6)
C85 C84 C83 114.3(6)
C86 C84 C83 114.2(7)
C86 C84 C85 109.2(6)
C84 C85 H85A 109.5
C84 C85 H85B 109.5
C84 C85 H85C 109.5
H85A C85 H85B 109.5
H85A C85 H85C 109.5
H85B C85 H85C 109.5
C84 C86 H86A 109.5
C84 C86 H86B 109.5
C84 C86 H86C 109.5
H86A C86 H86B 109.5
H86A C86 H86C 109.5
H86B C86 H86C 109.5
C83 C87 H87A 109.5
C83 C87 H87B 109.5
C83 C87 H87C 109.5
H87A C87 H87B 109.5
H87A C87 H87C 109.5
H87B C87 H87C 109.5
C83 C88 H88A 109.5
C83 C88 H88B 109.5
C83 C88 H88C 109.5
H88A C88 H88B 109.5
H88A C88 H88C 109.5
H88B C88 H88C 109.5
O55 B2 Mg2 137.0(5)
O55 B2 O56 97.7(5)
O56 B2 Mg2 124.7(4)

loop_
_geom_bond_atom_site_label_1
_geom_bond_atom_site_label_2
_geom_bond_distance
P1 O1 1.490(3)
P1 C36 1.796(5)
P1 C42 1.794(5)
P1 C48 1.787(6)
Mg1 O1 1.954(4)
Mg1 N1 2.076(4)
Mg1 N2 2.076(4)
Mg1 B1 2.327(7)
O2 C30 1.449(8)
O2 B1 1.430(8)
O3 C31 1.449(7)
O3 B1 1.458(8)
N1 C2 1.330(7)
N1 C6 1.430(6)
N2 C4 1.300(6)
N2 C18 1.443(6)
C1 H1A 0.9600
C1 H1B 0.9600
C1 H1C 0.9600
C1 C2 1.522(7)
C2 C3 1.392(8)
C3 H3 0.9300
C3 C4 1.435(8)
C4 C5 1.520(8)
C5 H5A 0.9600
C5 H5B 0.9600
C5 H5C 0.9600
C6 C7 1.401(8)
C6 C11 1.400(8)
C7 C8 1.403(9)
C7 C15 1.515(10)
C8 H8 0.9300
C8 C9 1.378(11)
C9 H9 0.9300
C9 C10 1.378(11)
C10 H10 0.9300
C10 C11 1.394(9)
C11 C12 1.534(10)
C12 H12 0.9800
C12 C13 1.497(11)
C12 C14 1.500(10)
C13 H13A 0.9600
C13 H13B 0.9600
C13 H13C 0.9600
C14 H14A 0.9600
C14 H14B 0.9600
C14 H14C 0.9600
C15 H15 0.9800
C15 C16 1.551(9)
C15 C17 1.536(9)
C16 H16A 0.9600
C16 H16B 0.9600
C16 H16C 0.9600
C17 H17A 0.9600
C17 H17B 0.9600
C17 H17C 0.9600
C18 C19 1.400(7)
C18 C23 1.396(8)
C19 C20 1.399(8)
C19 C27 1.524(8)
C20 H20 0.9300
C20 C21 1.392(9)
C21 H21 0.9300
C21 C22 1.376(9)
C22 H22 0.9300
C22 C23 1.389(8)
C23 C24 1.526(8)
C24 H24 0.9800
C24 C25 1.523(8)
C24 C26 1.530(8)
C25 H25A 0.9600
C25 H25B 0.9600
C25 H25C 0.9600
C26 H26A 0.9600
C26 H26B 0.9600
C26 H26C 0.9600
C27 H27 0.9800
C27 C28 1.528(8)
C27 C29 1.532(8)
C28 H28A 0.9600
C28 H28B 0.9600
C28 H28C 0.9600
C29 H29A 0.9600
C29 H29B 0.9600
C29 H29C 0.9600
C30 C31 1.565(9)
C30 C34 1.495(9)
C30 C35 1.525(9)
C31 C32 1.526(8)
C31 C33 1.529(9)
C32 H32A 0.9600
C32 H32B 0.9600
C32 H32C 0.9600
C33 H33A 0.9600
C33 H33B 0.9600
C33 H33C 0.9600
C34 H34A 0.9600
C34 H34B 0.9600
C34 H34C 0.9600
C35 H35A 0.9600
C35 H35B 0.9600
C35 H35C 0.9600
C36 C37 1.380(8)
C36 C41 1.382(7)
C37 H37 0.9300
C37 C38 1.382(9)
C38 H38 0.9300
C38 C39 1.378(10)
C39 H39 0.9300
C39 C40 1.363(10)
C40 H40 0.9300
C40 C41 1.383(8)
C41 H41 0.9300
C42 C43 1.390(7)
C42 C47 1.382(8)
C43 H43 0.9300
C43 C44 1.375(8)
C44 H44 0.9300
C44 C45 1.380(10)
C45 H45 0.9300
C45 C46 1.363(9)
C46 H46 0.9300
C46 C47 1.384(8)
C47 H47 0.9300
C48 C49 1.408(7)
C48 C53 1.381(8)
C49 H49 0.9300
C49 C50 1.407(8)
C50 H50 0.9300
C50 C51 1.368(10)
C51 H51 0.9300
C51 C52 1.395(9)
C52 H52 0.9300
C52 C53 1.374(8)
C53 H53 0.9300
P2 O54 1.483(4)
P2 C89 1.793(6)
P2 C95 1.805(6)
P2 C101 1.793(6)
Mg2 O54 1.956(4)
Mg2 N3 2.090(4)
Mg2 N4 2.065(4)
Mg2 B2 2.322(7)
N3 C55 1.305(7)
N3 C59 1.432(6)
N4 C57 1.316(7)
N4 C71 1.434(7)
C54 H54A 0.9600
C54 H54B 0.9600
C54 H54C 0.9600
C54 C55 1.521(8)
C55 C56 1.418(7)
C56 H56 0.9300
C56 C57 1.403(8)
C57 C58 1.523(7)
C58 H58A 0.9600
C58 H58B 0.9600
C58 H58C 0.9600
C59 C60 1.416(8)
C59 C64 1.413(7)
C60 C61 1.391(8)
C60 C68 1.515(8)
C61 H61 0.9300
C61 C62 1.384(8)
C62 H62 0.9300
C62 C63 1.383(8)
C63 H63 0.9300
C63 C64 1.385(7)
C64 C65 1.509(8)
C65 H65 0.9800
C65 C66 1.527(9)
C65 C67 1.538(8)
C66 H66A 0.9600
C66 H66B 0.9600
C66 H66C 0.9600
C67 H67A 0.9600
C67 H67B 0.9600
C67 H67C 0.9600
C68 H68 0.9800
C68 C69 1.521(10)
C68 C70 1.510(10)
C69 H69A 0.9600
C69 H69B 0.9600
C69 H69C 0.9600
C70 H70A 0.9600
C70 H70B 0.9600
C70 H70C 0.9600
C71 C72 1.391(8)
C71 C76 1.404(7)
C72 C73 1.391(8)
C72 C80 1.514(9)
C73 H73 0.9300
C73 C74 1.369(9)
C74 H74 0.9300
C74 C75 1.371(9)
C75 H75 0.9300
C75 C76 1.411(8)
C76 C77 1.507(8)
C77 H77 0.9800
C77 C78 1.517(10)
C77 C79 1.510(12)
C78 H78A 0.9600
C78 H78B 0.9600
C78 H78C 0.9600
C79 H79A 0.9600
C79 H79B 0.9600
C79 H79C 0.9600
C80 H80 0.9800
C80 C81 1.499(13)
C80 C82 1.532(13)
C81 H81A 0.9600
C81 H81B 0.9600
C81 H81C 0.9600
C82 H82A 0.9600
C82 H82B 0.9600
C82 H82C 0.9600
C89 C90 1.399(8)
C89 C94 1.384(8)
C90 H90 0.9300
C90 C91 1.373(9)
C91 H91 0.9300
C91 C92 1.354(9)
C92 H92 0.9300
C92 C93 1.383(8)
C93 H93 0.9300
C93 C94 1.400(8)
C94 H94 0.9300
C95 C96 1.400(8)
C95 C100 1.398(8)
C96 H96 0.9300
C96 C97 1.374(9)
C97 H97 0.9300
C97 C98 1.368(11)
C98 H98 0.9300
C98 C99 1.389(10)
C99 H99 0.9300
C99 C100 1.389(9)
C100 H100 0.9300
C101 C102 1.408(9)
C101 C106 1.385(9)
C102 H102 0.9300
C102 C103 1.367(9)
C103 H103 0.9300
C103 C104 1.385(10)
C104 H104 0.9300
C104 C105 1.373(10)
C105 H105 0.9300
C105 C106 1.387(9)
C106 H106 0.9300
O55 C83 1.467(8)
O55 B2 1.456(8)
O56 C84 1.455(8)
O56 B2 1.484(9)
C83 C84 1.547(10)
C83 C87 1.506(11)
C83 C88 1.534(10)
C84 C85 1.515(9)
C84 C86 1.508(10)
C85 H85A 0.9600
C85 H85B 0.9600
C85 H85C 0.9600
C86 H86A 0.9600
C86 H86B 0.9600
C86 H86C 0.9600
C87 H87A 0.9600
C87 H87B 0.9600
C87 H87C 0.9600
C88 H88A 0.9600
C88 H88B 0.9600
C88 H88C 0.9600

loop_
_twin_individual_id
_twin_individual_mass_fraction_refined
1 0.4608(11)
2 0.5392(11)
